data_7048872
loop_
_publ_author_name
'Healy, Colm'
'Steuber, Friedrich W.'
'Wix, Paul'
'Macreadie, Lauren K.'
'Kathalikkattil, Amal Cherian'
'Schmitt, Wolfgang'

_publ_section_title
;
 Assembly, disassembly and reassembly: a &quot;top-down&quot; synthetic
 strategy towards hybrid, mixed-metal {Mo<sub>10</sub>Co<sub>6</sub>} POM
 clusters.
;
_journal_issue 9
_journal_name_full 'Dalton transactions (Cambridge, England : 2003)'
_journal_page_first 3018
_journal_page_last 3027
_journal_paper_doi 10.1039/c9dt00075e
_journal_volume 48
_journal_year 2019
_chemical_formula_moiety 'C22 H42 Co3 Mo5 N O29 P3, C16 H36 N, 3.75(C2 H3 N)'
_chemical_formula_sum 'C45.5 H87.25 Co3 Mo5 N5.75 O29 P3'
_chemical_formula_weight 1928.36
_space_group_crystal_system triclinic
_space_group_IT_number 2
_space_group_name_Hall '-P 1'
_space_group_name_H-M_alt 'P -1'
_symmetry_space_group_name_Hall '-P 1'
_symmetry_space_group_name_H-M 'P -1'
_atom_sites_solution_hydrogens mixed
_audit_creation_date 2017-08-31
_audit_creation_method
;
Olex2 1.2
(compiled 2017.08.10 svn.r3458 for OlexSys, GUI svn.r5381)
;
_audit_update_record
;
2018-11-02 deposited with the CCDC.
2019-02-05 downloaded from the CCDC.
;
_cell_angle_alpha 107.6320(10)
_cell_angle_beta 95.0120(10)
_cell_angle_gamma 101.6640(10)
_cell_formula_units_Z 2
_cell_length_a 13.7500(4)
_cell_length_b 16.8554(5)
_cell_length_c 17.1095(5)
_cell_measurement_reflns_used 9988
_cell_measurement_temperature 100(2)
_cell_measurement_theta_max 30.72
_cell_measurement_theta_min 2.27
_cell_volume 3653.80(19)
_computing_molecular_graphics 'Olex2 (Dolomanov et al., 2009)'
_computing_publication_material 'Olex2 (Dolomanov et al., 2009)'
_computing_structure_refinement 'XL (Sheldrick, 2008)'
_diffrn_ambient_temperature 100.15
_diffrn_measured_fraction_theta_full 0.995
_diffrn_measured_fraction_theta_max 0.968
_diffrn_measurement_device_type 'Bruker APEX-II CCD'
_diffrn_measurement_method '\f and \w scans'
_diffrn_radiation_type MoK\a
_diffrn_radiation_wavelength 0.71073
_diffrn_reflns_av_R_equivalents 0.0889
_diffrn_reflns_av_unetI/netI 0.1118
_diffrn_reflns_Laue_measured_fraction_full 0.995
_diffrn_reflns_Laue_measured_fraction_max 0.968
_diffrn_reflns_limit_h_max 19
_diffrn_reflns_limit_h_min -19
_diffrn_reflns_limit_k_max 22
_diffrn_reflns_limit_k_min -24
_diffrn_reflns_limit_l_max 24
_diffrn_reflns_limit_l_min -23
_diffrn_reflns_number 73920
_diffrn_reflns_point_group_measured_fraction_full 0.995
_diffrn_reflns_point_group_measured_fraction_max 0.968
_diffrn_reflns_theta_full 25.242
_diffrn_reflns_theta_max 31.089
_diffrn_reflns_theta_min 1.532
_diffrn_standards_number 0
_exptl_absorpt_coefficient_mu 1.636
_exptl_absorpt_correction_T_max 0.7462
_exptl_absorpt_correction_T_min 0.6813
_exptl_absorpt_correction_type multi-scan
_exptl_absorpt_process_details
'SADABS-2014/5 (Bruker,2014/5) was used for absorption correction. wR2(int) was 0.0659 before and 0.0578 after correction. The Ratio of minimum to maximum transmission is 0.9130. The \l/2 correction factor is 0.00150.'
_exptl_crystal_colour 'clear violet'
_exptl_crystal_colour_lustre clear
_exptl_crystal_colour_primary violet
_exptl_crystal_density_diffrn 1.753
_exptl_crystal_description rod
_exptl_crystal_F_000 1937
_exptl_crystal_size_max 0.131
_exptl_crystal_size_mid 0.076
_exptl_crystal_size_min 0.04
_refine_diff_density_max 1.636
_refine_diff_density_min -1.012
_refine_diff_density_rms 0.168
_refine_ls_extinction_method none
_refine_ls_goodness_of_fit_ref 1.002
_refine_ls_hydrogen_treatment mixed
_refine_ls_matrix_type full
_refine_ls_number_parameters 848
_refine_ls_number_reflns 22705
_refine_ls_number_restraints 8
_refine_ls_restrained_S_all 15.259
_refine_ls_R_factor_all 0.1150
_refine_ls_R_factor_gt 0.0544
_refine_ls_shift/su_max 0.001
_refine_ls_shift/su_mean 0.000
_refine_ls_structure_factor_coef Fsqd
_refine_ls_weighting_details 'w=1/[\s^2^(Fo^2^)+(0.0363P)^2^+2.6196P] where P=(Fo^2^+2Fc^2^)/3'
_refine_ls_weighting_scheme calc
_refine_ls_wR_factor_gt 0.0903
_refine_ls_wR_factor_ref 0.1056
_reflns_Friedel_coverage 0.000
_reflns_number_gt 14007
_reflns_number_total 22705
_reflns_threshold_expression 'I > 2\s(I)'
_cod_data_source_file c9dt00075e2.cif
_cod_data_source_block fs057
_cod_depositor_comments 'Adding full bibliography for 7048870--7048879.cif.'
_cod_original_cell_volume 3653.79(19)
_cod_original_formula_sum 'C45.50 H87.25 Co3 Mo5 N5.75 O29 P3'
_cod_database_code 7048872
_shelx_shelxl_version_number 2014/7
_shelx_space_group_comment
;
The symmetry employed for this shelxl refinement is uniquely defined
by the following loop, which should always be used as a source of
symmetry information in preference to the above space-group names.
They are only intended as comments.
;
_shelx_estimated_absorpt_t_max 0.937
_shelx_estimated_absorpt_t_min 0.814
_olex2_refinement_description
;
1. Fixed Uiso
 At 1.2 times of:
  All C(H) groups, All C(H,H) groups
 At 1.5 times of:
  All C(H,H,H) groups, All O(H,H) groups
2. Restrained distances
 N1_1-C1_1
 N1_2-C1_2
 N1_3-C1_3
 N1_4-C1_4
 1.16 with sigma of 0.01
 C2_1-C1_1
 C2_2-C1_2
 C2_3-C1_3
 C2_4-C1_4
 1.43 with sigma of 0.01
3. Others
 Fixed Sof: N1(0.75) C1(0.75) C2(0.75) H2A(0.75) H2B(0.75) H2C(0.75)
4.a Riding coordinates:
 O7(H7A,H7B), O25(H25A,H25B), O24(H24A,H24B)
4.b Secondary CH2 refined with riding coordinates:
 C2(H2A,H2B), C23(H23A,H23B), C24(H24C,H24D), C27(H27A,H27B), C33(H33A,H33B),
 C37(H37A,H37B), C28(H28A,H28B), C31(H31A,H31B), C35(H35A,H35B), C32(H32A,H32B),
  C25(H25C,H25D), C29(H29A,H29B), C36(H36A,H36B)
4.c Aromatic/amide H refined with riding coordinates:
 C14(H14), C16(H16), C18(H18), C15(H15), C17(H17), C4(H4), C5(H5)
4.d Idealised Me refined as rotating group:
 C7(H7C,H7D,H7E), C8(H8A,H8B,H8C), C9(H9A,H9B,H9C), C11(H11A,H11B,H11C),
 C20(H20A,H20B,H20C), C21(H21A,H21B,H21C), C12(H12A,H12B,H12C), C13(H13A,H13B,
 H13C), C22(H22A,H22B,H22C), C34(H34A,H34B,H34C), C30(H30A,H30B,H30C), C38(H38A,
 H38B,H38C), C26(H26A,H26B,H26C), C2(H2A,H2B,H2C), C2(H2A,H2B,H2C), C2(H2A,H2B,
 H2C), C2(H2A,H2B,H2C)
;
_olex2_submission_original_sample_id CH889
_olex2_submission_special_instructions 'No special instructions were received'

loop_
_space_group_symop_operation_xyz
'x, y, z'
'-x, -y, -z'

loop_
_atom_site_label
_atom_site_type_symbol
_atom_site_fract_x
_atom_site_fract_y
_atom_site_fract_z
_atom_site_U_iso_or_equiv
_atom_site_adp_type
_atom_site_occupancy
_atom_site_site_symmetry_order
_atom_site_calc_flag
_atom_site_refinement_flags_posn
_atom_site_refinement_flags_occupancy
Mo1 Mo 0.42769(2) 0.45383(3) 0.35404(2) 0.01096(8) Uani 1 1 d . .
Mo4 Mo 0.16604(3) 0.28811(3) 0.29673(2) 0.01304(8) Uani 1 1 d . .
Mo3 Mo 0.37140(3) 0.63817(3) 0.27980(2) 0.01356(8) Uani 1 1 d . .
Mo5 Mo 0.32017(3) 0.28412(3) 0.15895(2) 0.01484(9) Uani 1 1 d . .
Mo2 Mo 0.42734(3) 0.47256(3) 0.14714(2) 0.01518(9) Uani 1 1 d . .
Co3 Co 0.32961(4) 0.56543(4) 0.55423(4) 0.01240(13) Uani 1 1 d . .
Co2 Co 0.66842(4) 0.77772(4) 0.58042(4) 0.01461(13) Uani 1 1 d . .
Co1 Co 0.61755(4) 0.70447(4) 0.39185(4) 0.01479(13) Uani 1 1 d . .
P1 P 0.42360(8) 0.72189(8) 0.48610(7) 0.0127(2) Uani 1 1 d . .
P2 P 0.20869(8) 0.36359(8) 0.50413(7) 0.0129(2) Uani 1 1 d . .
P3 P 0.19348(8) 0.45321(8) 0.22050(7) 0.0132(2) Uani 1 1 d . .
O29 O 0.5440(2) 0.4308(2) 0.36719(18) 0.0146(7) Uani 1 1 d . .
O12 O 0.1864(2) 0.3690(2) 0.41541(18) 0.0158(7) Uani 1 1 d . .
O11 O 0.2514(2) 0.4527(2) 0.56556(18) 0.0158(7) Uani 1 1 d . .
O4 O 0.5375(2) 0.7373(2) 0.48322(18) 0.0144(7) Uani 1 1 d . .
O10 O 0.3982(2) 0.5026(2) 0.44975(18) 0.0145(7) Uani 1 1 d . .
O9 O 0.3982(2) 0.6860(2) 0.55485(18) 0.0157(7) Uani 1 1 d . .
O15 O 0.2426(2) 0.5457(2) 0.27594(18) 0.0154(7) Uani 1 1 d . .
O18 O 0.1879(2) 0.2525(2) 0.18587(18) 0.0147(7) Uani 1 1 d . .
O16 O 0.1508(2) 0.4017(2) 0.27475(18) 0.0156(7) Uani 1 1 d . .
O13 O 0.3321(2) 0.3555(2) 0.30254(18) 0.0139(7) Uani 1 1 d . .
O7 O 0.5698(2) 0.7789(2) 0.65786(19) 0.0175(7) Uani 1 1 d . .
H7A H 0.5092 0.7442 0.6403 0.026 Uiso 1 1 d R .
H7B H 0.5783 0.7870 0.7115 0.026 Uiso 1 1 d R .
O14 O 0.2683(2) 0.4106(2) 0.16907(18) 0.0139(6) Uani 1 1 d . .
O25 O 0.6565(2) 0.6028(2) 0.32036(19) 0.0175(7) Uani 1 1 d . .
H25A H 0.6083 0.5734 0.2780 0.026 Uiso 1 1 d R .
H25B H 0.6609 0.5666 0.3477 0.026 Uiso 1 1 d R .
O2 O 0.3713(2) 0.5721(2) 0.17040(19) 0.0168(7) Uani 1 1 d . .
O8 O 0.3623(2) 0.6597(2) 0.40200(18) 0.0142(7) Uani 1 1 d . .
O17 O 0.4384(2) 0.3728(2) 0.17611(19) 0.0160(7) Uani 1 1 d . .
O24 O 0.2103(2) 0.5524(2) 0.45836(19) 0.0171(7) Uani 1 1 d . .
H24A H 0.1859 0.4994 0.4263 0.007(12) Uiso 1 1 d R .
H24B H 0.2374 0.5782 0.4253 0.06(2) Uiso 1 1 d R .
O3 O 0.4977(2) 0.6959(2) 0.30678(18) 0.0159(7) Uani 1 1 d . .
O23 O 0.2828(2) 0.3067(2) 0.50656(18) 0.0157(7) Uani 1 1 d . .
O27 O 0.3956(2) 0.4319(2) 0.04266(19) 0.0201(7) Uani 1 1 d . .
O21 O 0.2163(2) 0.2156(2) 0.33240(19) 0.0162(7) Uani 1 1 d . .
O6 O 0.7009(2) 0.8245(2) 0.40590(19) 0.0212(8) Uani 1 1 d . .
O22 O 0.0407(2) 0.2459(2) 0.28214(19) 0.0192(7) Uani 1 1 d . .
O1 O 0.4340(2) 0.5259(2) 0.29439(18) 0.0139(6) Uani 1 1 d . .
O19 O 0.2910(2) 0.2444(2) 0.05410(19) 0.0203(7) Uani 1 1 d . .
O20 O 0.3743(2) 0.2100(2) 0.18466(19) 0.0199(7) Uani 1 1 d . .
O28 O 0.5529(2) 0.5228(2) 0.16464(19) 0.0192(7) Uani 1 1 d . .
O5 O 0.7193(2) 0.8796(2) 0.5473(2) 0.0198(7) Uani 1 1 d . .
O26 O 0.3089(2) 0.7101(2) 0.26259(19) 0.0195(7) Uani 1 1 d . .
N1 N 0.2702(3) 0.6295(3) 0.6590(2) 0.0158(8) Uani 1 1 d . .
C6 C 0.0896(3) 0.4577(3) 0.1498(3) 0.0208(10) Uani 1 1 d . .
C10 C 0.0896(3) 0.3152(3) 0.5295(3) 0.0153(9) Uani 1 1 d . .
C14 C 0.3289(3) 0.6880(3) 0.7265(3) 0.0218(11) Uani 1 1 d . .
H14 H 0.3998 0.6977 0.7294 0.026 Uiso 1 1 calc R .
C7 C 0.0332(4) 0.3661(3) 0.0968(3) 0.0285(12) Uani 1 1 d . .
H7C H 0.0120 0.3330 0.1332 0.043 Uiso 1 1 calc GR .
H7D H 0.0776 0.3389 0.0614 0.043 Uiso 1 1 calc GR .
H7E H -0.0262 0.3680 0.0619 0.043 Uiso 1 1 calc GR .
C16 C 0.1870(4) 0.7196(4) 0.7892(3) 0.0308(13) Uani 1 1 d . .
H16 H 0.1588 0.7505 0.8340 0.037 Uiso 1 1 calc R .
C8 C 0.0207(4) 0.5049(4) 0.1999(3) 0.0279(12) Uani 1 1 d . .
H8A H 0.0586 0.5630 0.2332 0.042 Uiso 1 1 calc GR .
H8B H -0.0058 0.4741 0.2368 0.042 Uiso 1 1 calc GR .
H8C H -0.0352 0.5079 0.1622 0.042 Uiso 1 1 calc GR .
C18 C 0.1707(3) 0.6155(3) 0.6565(3) 0.0219(11) Uani 1 1 d . .
H18 H 0.1285 0.5738 0.6087 0.026 Uiso 1 1 calc R .
C9 C 0.1328(4) 0.5067(4) 0.0925(3) 0.0270(12) Uani 1 1 d . .
H9A H 0.1745 0.4744 0.0581 0.040 Uiso 1 1 calc GR .
H9B H 0.1740 0.5634 0.1265 0.040 Uiso 1 1 calc GR .
H9C H 0.0775 0.5132 0.0567 0.040 Uiso 1 1 calc GR .
C15 C 0.2904(4) 0.7350(4) 0.7923(3) 0.0300(12) Uani 1 1 d . .
H15 H 0.3340 0.7771 0.8389 0.036 Uiso 1 1 calc R .
C17 C 0.1260(4) 0.6591(4) 0.7205(3) 0.0289(12) Uani 1 1 d . .
H17 H 0.0549 0.6472 0.7169 0.035 Uiso 1 1 calc R .
C19 C 0.3853(3) 0.8221(3) 0.5047(3) 0.0171(9) Uani 1 1 d . .
C2 C 0.7809(3) 0.9697(3) 0.4707(3) 0.0221(11) Uani 1 1 d . .
H2A H 0.7593 0.9729 0.4152 0.027 Uiso 1 1 calc R .
H2B H 0.7598 1.0152 0.5126 0.027 Uiso 1 1 calc R .
C1 C 0.7287(3) 0.8828(3) 0.4747(3) 0.0203(10) Uani 1 1 d . .
C11 C 0.0113(3) 0.3639(4) 0.5114(4) 0.0301(13) Uani 1 1 d . .
H11A H 0.0048 0.3603 0.4528 0.045 Uiso 1 1 calc GR .
H11B H 0.0333 0.4242 0.5466 0.045 Uiso 1 1 calc GR .
H11C H -0.0539 0.3382 0.5233 0.045 Uiso 1 1 calc GR .
C3 C 0.8947(3) 0.9859(3) 0.4863(3) 0.0212(10) Uani 1 1 d . .
C20 C 0.4205(4) 0.8792(3) 0.5955(3) 0.0254(11) Uani 1 1 d . .
H20A H 0.3887 0.8504 0.6319 0.038 Uiso 1 1 calc GR .
H20B H 0.4015 0.9339 0.6040 0.038 Uiso 1 1 calc GR .
H20C H 0.4937 0.8900 0.6087 0.038 Uiso 1 1 calc GR .
C4 C 0.9465(4) 0.9558(3) 0.4215(3) 0.0228(11) Uani 1 1 d . .
H4 H 0.9100 0.9258 0.3671 0.027 Uiso 1 1 calc R .
C21 C 0.2693(3) 0.7994(3) 0.4855(3) 0.0259(12) Uani 1 1 d . .
H21A H 0.2472 0.7661 0.4266 0.039 Uiso 1 1 calc GR .
H21B H 0.2456 0.8523 0.4985 0.039 Uiso 1 1 calc GR .
H21C H 0.2416 0.7655 0.5194 0.039 Uiso 1 1 calc GR .
C12 C 0.0536(3) 0.2202(3) 0.4769(3) 0.0244(11) Uani 1 1 d . .
H12A H 0.1023 0.1890 0.4899 0.037 Uiso 1 1 calc GR .
H12B H 0.0474 0.2145 0.4179 0.037 Uiso 1 1 calc GR .
H12C H -0.0120 0.1962 0.4894 0.037 Uiso 1 1 calc GR .
C13 C 0.1025(4) 0.3228(4) 0.6223(3) 0.0341(14) Uani 1 1 d . .
H13A H 0.1254 0.3834 0.6565 0.051 Uiso 1 1 calc GR .
H13B H 0.1523 0.2918 0.6335 0.051 Uiso 1 1 calc GR .
H13C H 0.0379 0.2979 0.6357 0.051 Uiso 1 1 calc GR .
C5 C 0.9487(4) 1.0313(3) 0.5653(3) 0.0237(11) Uani 1 1 d . .
H5 H 0.9147 1.0533 0.6100 0.028 Uiso 1 1 calc R .
C22 C 0.4303(4) 0.8698(3) 0.4478(3) 0.0275(12) Uani 1 1 d . .
H22A H 0.5038 0.8852 0.4616 0.041 Uiso 1 1 calc GR .
H22B H 0.4058 0.9219 0.4558 0.041 Uiso 1 1 calc GR .
H22C H 0.4099 0.8326 0.3898 0.041 Uiso 1 1 calc GR .
N2 N 0.5677(3) 0.8273(3) 0.1517(2) 0.0199(9) Uani 1 1 d . .
C23 C 0.6254(3) 0.7706(3) 0.1824(3) 0.0188(10) Uani 1 1 d . .
H23A H 0.6566 0.8018 0.2410 0.023 Uiso 1 1 calc R .
H23B H 0.5765 0.7181 0.1812 0.023 Uiso 1 1 calc R .
C24 C 0.7065(3) 0.7442(3) 0.1334(3) 0.0220(11) Uani 1 1 d . .
H24C H 0.7566 0.7959 0.1345 0.026 Uiso 1 1 calc R .
H24D H 0.6764 0.7115 0.0748 0.026 Uiso 1 1 calc R .
C27 C 0.6397(3) 0.9072(3) 0.1489(3) 0.0204(10) Uani 1 1 d . .
H27A H 0.5999 0.9427 0.1301 0.025 Uiso 1 1 calc R .
H27B H 0.6830 0.8895 0.1068 0.025 Uiso 1 1 calc R .
C33 C 0.3742(4) 0.6666(4) -0.0371(3) 0.0265(12) Uani 1 1 d . .
H33A H 0.3413 0.7115 -0.0447 0.032 Uiso 1 1 calc R .
H33B H 0.4212 0.6573 -0.0778 0.032 Uiso 1 1 calc R .
C37 C 0.3642(4) 0.9283(3) 0.2625(3) 0.0254(11) Uani 1 1 d . .
H37A H 0.3205 0.8731 0.2607 0.030 Uiso 1 1 calc R .
H37B H 0.4057 0.9547 0.3183 0.030 Uiso 1 1 calc R .
C28 C 0.7071(4) 0.9627(3) 0.2305(3) 0.0239(11) Uani 1 1 d . .
H28A H 0.7532 0.9303 0.2469 0.029 Uiso 1 1 calc R .
H28B H 0.6653 0.9771 0.2745 0.029 Uiso 1 1 calc R .
C31 C 0.5111(3) 0.7806(3) 0.0639(3) 0.0226(11) Uani 1 1 d . .
H31A H 0.4769 0.8203 0.0465 0.027 Uiso 1 1 calc R .
H31B H 0.5610 0.7676 0.0265 0.027 Uiso 1 1 calc R .
C34 C 0.2952(4) 0.5844(4) -0.0542(4) 0.0387(15) Uani 1 1 d . .
H34A H 0.2597 0.5663 -0.1113 0.058 Uiso 1 1 calc GR .
H34B H 0.2471 0.5938 -0.0154 0.058 Uiso 1 1 calc GR .
H34C H 0.3274 0.5397 -0.0471 0.058 Uiso 1 1 calc GR .
C35 C 0.4962(3) 0.8517(3) 0.2127(3) 0.0218(11) Uani 1 1 d . .
H35A H 0.4501 0.7984 0.2127 0.026 Uiso 1 1 calc R .
H35B H 0.5362 0.8794 0.2691 0.026 Uiso 1 1 calc R .
C32 C 0.4337(4) 0.6981(3) 0.0507(3) 0.0260(11) Uani 1 1 d . .
H32A H 0.3874 0.7080 0.0919 0.031 Uiso 1 1 calc R .
H32B H 0.4677 0.6540 0.0587 0.031 Uiso 1 1 calc R .
C25 C 0.7581(4) 0.6890(4) 0.1705(4) 0.0331(13) Uani 1 1 d . .
H25C H 0.7879 0.7221 0.2290 0.040 Uiso 1 1 calc R .
H25D H 0.7073 0.6379 0.1700 0.040 Uiso 1 1 calc R .
C29 C 0.7689(4) 1.0456(4) 0.2223(4) 0.0328(13) Uani 1 1 d . .
H29A H 0.8104 1.0310 0.1781 0.039 Uiso 1 1 calc R .
H29B H 0.7226 1.0777 0.2057 0.039 Uiso 1 1 calc R .
C30 C 0.8364(4) 1.1018(4) 0.3024(4) 0.0332(13) Uani 1 1 d . .
H30A H 0.8739 1.1542 0.2948 0.050 Uiso 1 1 calc GR .
H30B H 0.8836 1.0708 0.3182 0.050 Uiso 1 1 calc GR .
H30C H 0.7954 1.1169 0.3462 0.050 Uiso 1 1 calc GR .
C36 C 0.4337(4) 0.9107(4) 0.1970(3) 0.0276(12) Uani 1 1 d . .
H36A H 0.3928 0.8842 0.1410 0.033 Uiso 1 1 calc R .
H36B H 0.4785 0.9655 0.1990 0.033 Uiso 1 1 calc R .
C38 C 0.2984(4) 0.9873(4) 0.2493(4) 0.0338(13) Uani 1 1 d . .
H38A H 0.2545 0.9601 0.1954 0.051 Uiso 1 1 calc GR .
H38B H 0.3412 1.0419 0.2504 0.051 Uiso 1 1 calc GR .
H38C H 0.2573 0.9980 0.2936 0.051 Uiso 1 1 calc GR .
C26 C 0.8397(4) 0.6602(4) 0.1232(4) 0.0387(15) Uani 1 1 d . .
H26A H 0.8098 0.6240 0.0662 0.058 Uiso 1 1 calc GR .
H26B H 0.8731 0.6273 0.1507 0.058 Uiso 1 1 calc GR .
H26C H 0.8892 0.7105 0.1221 0.058 Uiso 1 1 calc GR .
N1_1 N 1.5332(4) 1.0747(4) 0.1051(4) 0.0649(18) Uani 1 1 d D .
C1_1 C 1.4502(4) 1.0566(4) 0.0787(4) 0.0438(16) Uani 1 1 d D .
C2_1 C 1.3448(5) 1.0323(5) 0.0435(4) 0.0551(19) Uani 1 1 d D .
H2A_1 H 1.3045 1.0153 0.0829 0.083 Uiso 1 1 calc GR .
H2B_1 H 1.3330 0.9841 -0.0084 0.083 Uiso 1 1 calc GR .
H2C_1 H 1.3255 1.0811 0.0322 0.083 Uiso 1 1 calc GR .
N1_2 N 2.0293(5) 2.1057(4) 0.7916(4) 0.0601(18) Uani 1 1 d D .
C1_2 C 1.9899(4) 2.0388(4) 0.7911(4) 0.0404(16) Uani 1 1 d D .
C2_2 C 1.9406(5) 1.9544(4) 0.7900(5) 0.062(2) Uani 1 1 d D .
H2A_2 H 1.8994 1.9225 0.7354 0.094 Uiso 1 1 calc GR .
H2B_2 H 1.8975 1.9593 0.8330 0.094 Uiso 1 1 calc GR .
H2C_2 H 1.9912 1.9239 0.8006 0.094 Uiso 1 1 calc GR .
N1_3 N 1.8758(5) 1.9814(5) 1.0293(5) 0.078(2) Uani 1 1 d D .
C1_3 C 1.9095(5) 1.9217(4) 1.0117(4) 0.055(2) Uani 1 1 d D .
C2_3 C 1.9564(5) 1.8509(4) 0.9923(4) 0.0526(19) Uani 1 1 d D .
H2A_3 H 1.9306 1.8137 0.9348 0.079 Uiso 1 1 calc GR .
H2B_3 H 1.9412 1.8180 1.0300 0.079 Uiso 1 1 calc GR .
H2C_3 H 2.0294 1.8726 0.9987 0.079 Uiso 1 1 calc GR .
N1_4 N 1.7942(7) 1.1944(6) 0.9596(6) 0.085(4) Uani 0.75 1 d D P
C1_4 C 1.8309(7) 1.2240(6) 0.9125(6) 0.042(2) Uani 0.75 1 d D P
C2_4 C 0.1279(6) 0.7493(6) 0.1432(6) 0.052(3) Uani 0.75 1 d D P
H2A_4 H 0.0756 0.6964 0.1157 0.078 Uiso 0.75 1 calc GR P
H2B_4 H 0.0978 0.7933 0.1769 0.078 Uiso 0.75 1 calc GR P
H2C_4 H 0.1793 0.7379 0.1790 0.078 Uiso 0.75 1 calc GR P

loop_
_atom_site_aniso_label
_atom_site_aniso_U_11
_atom_site_aniso_U_22
_atom_site_aniso_U_33
_atom_site_aniso_U_23
_atom_site_aniso_U_13
_atom_site_aniso_U_12
Mo1 0.00727(15) 0.0128(2) 0.01236(18) 0.00459(15) 0.00135(12) 0.00080(13)
Mo4 0.00870(16) 0.0139(2) 0.01486(18) 0.00485(16) 0.00040(13) -0.00041(14)
Mo3 0.01093(16) 0.0141(2) 0.01524(19) 0.00612(16) 0.00047(13) 0.00083(14)
Mo5 0.01347(17) 0.0160(2) 0.01371(19) 0.00398(16) 0.00219(13) 0.00194(15)
Mo2 0.01296(17) 0.0177(2) 0.01380(19) 0.00543(16) 0.00230(13) 0.00083(15)
Co3 0.0077(2) 0.0145(3) 0.0146(3) 0.0051(3) 0.0018(2) 0.0015(2)
Co2 0.0105(3) 0.0163(3) 0.0161(3) 0.0054(3) 0.0012(2) 0.0013(2)
Co1 0.0103(3) 0.0173(3) 0.0158(3) 0.0055(3) 0.0023(2) 0.0008(2)
P1 0.0093(5) 0.0133(6) 0.0150(5) 0.0046(5) 0.0016(4) 0.0015(4)
P2 0.0080(5) 0.0159(6) 0.0141(5) 0.0054(5) 0.0020(4) 0.0005(4)
P3 0.0091(5) 0.0148(6) 0.0147(5) 0.0050(5) 0.0005(4) 0.0009(4)
O29 0.0136(14) 0.0138(17) 0.0165(16) 0.0047(13) 0.0040(11) 0.0035(12)
O12 0.0133(14) 0.0172(18) 0.0166(16) 0.0057(14) 0.0037(11) 0.0024(12)
O11 0.0107(14) 0.0197(18) 0.0145(15) 0.0052(14) 0.0025(11) -0.0015(12)
O4 0.0071(13) 0.0201(18) 0.0150(15) 0.0058(14) 0.0013(11) 0.0014(12)
O10 0.0097(13) 0.0151(17) 0.0183(16) 0.0053(14) 0.0024(11) 0.0022(12)
O9 0.0098(13) 0.0174(18) 0.0177(16) 0.0048(14) 0.0013(11) 0.0002(12)
O15 0.0095(13) 0.0159(17) 0.0181(16) 0.0046(14) 0.0022(11) -0.0014(12)
O18 0.0122(14) 0.0136(17) 0.0153(15) 0.0041(13) -0.0007(11) -0.0010(12)
O16 0.0142(14) 0.0181(18) 0.0150(15) 0.0072(14) 0.0026(11) 0.0024(12)
O13 0.0096(13) 0.0151(17) 0.0153(15) 0.0039(13) 0.0013(11) 0.0010(12)
O7 0.0130(14) 0.0222(19) 0.0153(16) 0.0059(14) 0.0015(11) 0.0006(13)
O14 0.0149(14) 0.0140(17) 0.0121(15) 0.0044(13) 0.0012(11) 0.0024(12)
O25 0.0158(15) 0.0176(18) 0.0181(16) 0.0068(14) 0.0005(12) 0.0011(13)
O2 0.0169(15) 0.0181(18) 0.0164(16) 0.0087(14) 0.0037(12) 0.0017(13)
O8 0.0114(14) 0.0166(17) 0.0142(15) 0.0053(13) 0.0017(11) 0.0024(12)
O17 0.0118(14) 0.0164(18) 0.0193(16) 0.0062(14) 0.0027(12) 0.0017(12)
O24 0.0147(15) 0.0155(18) 0.0200(17) 0.0065(15) 0.0015(12) 0.0009(13)
O3 0.0131(14) 0.0194(18) 0.0161(16) 0.0078(14) 0.0033(11) 0.0021(12)
O23 0.0091(13) 0.0225(19) 0.0164(16) 0.0089(14) 0.0010(11) 0.0026(12)
O27 0.0215(16) 0.0201(19) 0.0167(16) 0.0053(14) 0.0025(12) 0.0022(14)
O21 0.0132(14) 0.0165(18) 0.0172(16) 0.0051(14) 0.0013(11) 0.0010(12)
O6 0.0091(14) 0.030(2) 0.0131(15) -0.0088(14) -0.0008(11) 0.0041(13)
O22 0.0144(15) 0.0207(19) 0.0209(17) 0.0076(15) 0.0018(12) -0.0002(13)
O1 0.0109(13) 0.0154(17) 0.0148(15) 0.0052(13) 0.0007(11) 0.0022(12)
O19 0.0211(16) 0.022(2) 0.0147(16) 0.0043(14) 0.0039(12) 0.0009(14)
O20 0.0223(16) 0.0187(19) 0.0163(16) 0.0021(14) 0.0000(13) 0.0068(14)
O28 0.0157(15) 0.024(2) 0.0168(16) 0.0068(15) 0.0065(12) 0.0020(13)
O5 0.0170(15) 0.0197(19) 0.0210(17) 0.0080(15) 0.0017(12) -0.0006(13)
O26 0.0159(15) 0.0225(19) 0.0199(17) 0.0096(15) -0.0017(12) 0.0018(13)
N1 0.0140(17) 0.017(2) 0.0188(19) 0.0063(17) 0.0066(14) 0.0063(15)
C6 0.016(2) 0.023(3) 0.022(2) 0.008(2) -0.0008(17) 0.0039(19)
C10 0.0086(18) 0.018(3) 0.020(2) 0.009(2) 0.0017(15) 0.0002(16)
C14 0.018(2) 0.026(3) 0.023(3) 0.008(2) 0.0065(18) 0.0054(19)
C7 0.021(2) 0.029(3) 0.027(3) 0.007(2) -0.008(2) -0.005(2)
C16 0.042(3) 0.029(3) 0.032(3) 0.014(3) 0.025(2) 0.018(3)
C8 0.017(2) 0.032(3) 0.036(3) 0.014(3) 0.000(2) 0.008(2)
C18 0.019(2) 0.023(3) 0.030(3) 0.013(2) 0.0090(19) 0.0086(19)
C9 0.020(2) 0.034(3) 0.027(3) 0.015(2) -0.0086(19) 0.003(2)
C15 0.040(3) 0.022(3) 0.024(3) 0.005(2) 0.007(2) 0.002(2)
C17 0.022(2) 0.037(3) 0.036(3) 0.017(3) 0.015(2) 0.016(2)
C19 0.019(2) 0.011(2) 0.022(2) 0.0068(19) 0.0025(17) 0.0032(17)
C2 0.022(2) 0.018(3) 0.026(3) 0.010(2) 0.0020(19) 0.0015(19)
C1 0.0108(19) 0.021(3) 0.030(3) 0.011(2) 0.0016(17) 0.0026(18)
C11 0.014(2) 0.031(3) 0.048(3) 0.016(3) 0.009(2) 0.004(2)
C3 0.020(2) 0.015(3) 0.030(3) 0.010(2) 0.0024(19) 0.0011(18)
C20 0.026(3) 0.019(3) 0.028(3) 0.004(2) -0.001(2) 0.009(2)
C4 0.023(2) 0.019(3) 0.021(2) 0.005(2) -0.0019(19) -0.0001(19)
C21 0.016(2) 0.022(3) 0.039(3) 0.007(2) -0.001(2) 0.011(2)
C12 0.018(2) 0.022(3) 0.032(3) 0.011(2) 0.0071(19) -0.0041(19)
C13 0.018(2) 0.059(4) 0.019(3) 0.012(3) 0.0045(19) -0.005(2)
C5 0.023(2) 0.021(3) 0.025(3) 0.006(2) 0.0081(19) 0.002(2)
C22 0.035(3) 0.018(3) 0.033(3) 0.012(2) 0.007(2) 0.008(2)
N2 0.0209(19) 0.019(2) 0.021(2) 0.0100(18) 0.0058(15) 0.0026(16)
C23 0.021(2) 0.020(3) 0.020(2) 0.013(2) 0.0045(18) 0.0060(19)
C24 0.021(2) 0.024(3) 0.023(3) 0.010(2) 0.0074(18) 0.004(2)
C27 0.022(2) 0.020(3) 0.025(3) 0.015(2) 0.0086(19) 0.0050(19)
C33 0.029(3) 0.028(3) 0.022(3) 0.007(2) 0.004(2) 0.005(2)
C37 0.026(2) 0.020(3) 0.029(3) 0.007(2) 0.006(2) 0.003(2)
C28 0.021(2) 0.023(3) 0.027(3) 0.009(2) 0.0068(19) 0.004(2)
C31 0.020(2) 0.031(3) 0.021(2) 0.014(2) 0.0040(18) 0.006(2)
C34 0.037(3) 0.033(4) 0.033(3) 0.001(3) 0.002(2) -0.006(3)
C35 0.022(2) 0.023(3) 0.020(2) 0.007(2) 0.0069(18) 0.004(2)
C32 0.028(3) 0.023(3) 0.027(3) 0.011(2) 0.005(2) 0.002(2)
C25 0.031(3) 0.037(4) 0.038(3) 0.019(3) 0.012(2) 0.011(3)
C29 0.025(3) 0.029(3) 0.043(3) 0.015(3) 0.004(2) -0.003(2)
C30 0.030(3) 0.026(3) 0.045(3) 0.014(3) 0.009(2) 0.003(2)
C36 0.032(3) 0.027(3) 0.029(3) 0.012(2) 0.010(2) 0.010(2)
C38 0.034(3) 0.036(4) 0.034(3) 0.012(3) 0.009(2) 0.013(3)
C26 0.031(3) 0.029(3) 0.058(4) 0.014(3) 0.009(3) 0.010(2)
N1_1 0.059(4) 0.055(4) 0.070(4) 0.008(4) -0.007(3) 0.016(3)
C1_1 0.043(4) 0.036(4) 0.052(4) 0.011(3) 0.012(3) 0.014(3)
C2_1 0.056(4) 0.065(5) 0.044(4) 0.018(4) 0.009(3) 0.013(4)
N1_2 0.084(5) 0.038(4) 0.039(3) 0.002(3) -0.005(3) -0.006(3)
C1_2 0.036(3) 0.036(4) 0.036(3) -0.001(3) -0.005(3) 0.005(3)
C2_2 0.037(4) 0.029(4) 0.102(6) 0.005(4) -0.011(4) 0.002(3)
N1_3 0.051(4) 0.068(5) 0.105(6) 0.007(5) 0.011(4) 0.022(4)
C1_3 0.042(4) 0.055(5) 0.052(4) 0.007(4) -0.002(3) -0.002(3)
C2_3 0.052(4) 0.042(4) 0.047(4) 0.001(3) -0.017(3) 0.008(3)
N1_4 0.071(7) 0.047(6) 0.098(8) -0.023(6) -0.027(6) 0.021(5)
C1_4 0.032(5) 0.023(5) 0.055(6) -0.001(4) -0.016(4) 0.006(4)
C2_4 0.027(4) 0.034(5) 0.083(7) 0.011(5) -0.031(4) 0.010(4)

loop_
_atom_type_symbol
_atom_type_description
_atom_type_scat_dispersion_real
_atom_type_scat_dispersion_imag
_atom_type_scat_source
C C 0.0033 0.0016 'International Tables Vol C Tables 4.2.6.8 and 6.1.1.4'
H H 0.0000 0.0000 'International Tables Vol C Tables 4.2.6.8 and 6.1.1.4'
Co Co 0.3494 0.9721 'International Tables Vol C Tables 4.2.6.8 and 6.1.1.4'
Mo Mo -1.6832 0.6857 'International Tables Vol C Tables 4.2.6.8 and 6.1.1.4'
N N 0.0061 0.0033 'International Tables Vol C Tables 4.2.6.8 and 6.1.1.4'
O O 0.0106 0.0060 'International Tables Vol C Tables 4.2.6.8 and 6.1.1.4'
P P 0.1023 0.0942 'International Tables Vol C Tables 4.2.6.8 and 6.1.1.4'

loop_
_geom_angle_atom_site_label_1
_geom_angle_atom_site_label_2
_geom_angle_atom_site_label_3
_geom_angle
_geom_angle_site_symmetry_1
_geom_angle_site_symmetry_3
O29 Mo1 O13 109.85(14) . .
O29 Mo1 O1 108.90(14) . .
O10 Mo1 O29 109.25(14) . .
O10 Mo1 O13 108.57(14) . .
O10 Mo1 O1 109.18(14) . .
O1 Mo1 O13 111.07(13) . .
O12 Mo4 O16 79.77(12) . .
O12 Mo4 O13 83.29(11) . .
O18 Mo4 O12 156.03(13) . .
O18 Mo4 O16 84.68(13) . .
O18 Mo4 O13 75.76(11) . .
O16 Mo4 O13 78.49(11) . .
O21 Mo4 O12 89.85(13) . .
O21 Mo4 O18 99.66(14) . .
O21 Mo4 O16 161.35(12) . .
O21 Mo4 O13 84.98(12) . .
O22 Mo4 O12 99.93(13) . .
O22 Mo4 O18 99.34(14) . .
O22 Mo4 O16 94.33(14) . .
O22 Mo4 O13 171.56(14) . .
O22 Mo4 O21 102.76(15) . .
O15 Mo3 O1 76.45(11) . .
O2 Mo3 O15 86.10(13) . .
O2 Mo3 O8 155.81(14) . .
O2 Mo3 O1 76.75(12) . .
O8 Mo3 O15 77.41(12) . .
O8 Mo3 O1 82.21(11) . .
O3 Mo3 O15 158.25(14) . .
O3 Mo3 O2 99.96(13) . .
O3 Mo3 O8 89.69(13) . .
O3 Mo3 O1 84.59(13) . .
O26 Mo3 O15 95.66(14) . .
O26 Mo3 O2 99.86(14) . .
O26 Mo3 O8 99.27(14) . .
O26 Mo3 O3 103.73(15) . .
O26 Mo3 O1 171.52(13) . .
O18 Mo5 O13 73.85(11) . .
O18 Mo5 O14 80.63(12) . .
O14 Mo5 O13 74.52(10) . .
O17 Mo5 O18 146.87(13) . .
O17 Mo5 O13 80.14(12) . .
O17 Mo5 O14 72.82(12) . .
O19 Mo5 O18 98.74(14) . .
O19 Mo5 O13 167.19(13) . .
O19 Mo5 O14 94.16(14) . .
O19 Mo5 O17 102.55(14) . .
O19 Mo5 O20 104.09(16) . .
O20 Mo5 O18 100.08(14) . .
O20 Mo5 O13 87.69(13) . .
O20 Mo5 O14 161.34(12) . .
O20 Mo5 O17 99.00(14) . .
O14 Mo2 O1 75.53(10) . .
O2 Mo2 O14 81.14(12) . .
O2 Mo2 O1 73.32(12) . .
O17 Mo2 O14 72.70(11) . .
O17 Mo2 O2 145.89(13) . .
O17 Mo2 O1 79.13(12) . .
O27 Mo2 O14 93.07(13) . .
O27 Mo2 O2 100.53(15) . .
O27 Mo2 O17 102.34(15) . .
O27 Mo2 O1 167.63(13) . .
O27 Mo2 O28 105.02(15) . .
O28 Mo2 O14 161.42(12) . .
O28 Mo2 O2 99.32(15) . .
O28 Mo2 O17 98.80(14) . .
O28 Mo2 O1 86.75(12) . .
O29 Co3 O10 88.06(11) 2_666 .
O29 Co3 O24 171.40(12) 2_666 .
O29 Co3 N1 89.48(13) 2_666 .
O11 Co3 O29 92.39(12) . 2_666
O11 Co3 O10 94.69(12) . .
O11 Co3 O24 88.37(12) . .
O11 Co3 N1 86.78(14) . .
O9 Co3 O29 88.47(12) . 2_666
O9 Co3 O11 172.52(12) . .
O9 Co3 O10 92.77(12) . .
O9 Co3 O24 91.89(12) . .
O9 Co3 N1 85.80(14) . .
O24 Co3 O10 83.34(11) . .
N1 Co3 O10 177.19(13) . .
N1 Co3 O24 99.12(13) . .
O7 Co2 O4 85.48(12) . .
O7 Co2 O23 139.14(14) . 2_666
O7 Co2 O21 92.96(12) . 2_666
O7 Co2 O5 121.24(14) . .
O23 Co2 O4 81.38(11) 2_666 .
O23 Co2 O21 90.89(12) 2_666 2_666
O21 Co2 O4 166.00(13) 2_666 .
O5 Co2 O4 90.07(12) . .
O5 Co2 O23 97.38(13) . 2_666
O5 Co2 O21 102.55(13) . 2_666
O4 Co1 O3 89.88(12) . .
O4 Co1 O23 80.97(11) . 2_666
O4 Co1 O6 98.13(13) . .
O25 Co1 O4 140.71(14) . .
O25 Co1 O3 94.61(13) . .
O25 Co1 O23 85.75(12) . 2_666
O25 Co1 O6 119.26(13) . .
O3 Co1 O23 165.67(12) . 2_666
O6 Co1 O3 100.17(13) . .
O6 Co1 O23 92.08(12) . 2_666
O4 P1 O8 110.96(16) . .
O4 P1 C19 109.9(2) . .
O9 P1 O4 110.48(17) . .
O9 P1 O8 109.68(18) . .
O9 P1 C19 108.9(2) . .
O8 P1 C19 106.83(19) . .
O12 P2 C10 107.29(18) . .
O11 P2 O12 109.64(18) . .
O11 P2 O23 110.15(17) . .
O11 P2 C10 110.09(19) . .
O23 P2 O12 110.67(17) . .
O23 P2 C10 109.0(2) . .
O15 P3 O14 112.08(17) . .
O15 P3 C6 107.0(2) . .
O16 P3 O15 108.93(18) . .
O16 P3 O14 111.17(18) . .
O16 P3 C6 108.4(2) . .
O14 P3 C6 109.1(2) . .
Mo1 O29 Co3 149.51(17) . 2_666
P2 O12 Mo4 136.8(2) . .
P2 O11 Co3 133.05(18) . .
Co1 O4 Co2 93.40(11) . .
P1 O4 Co2 132.25(18) . .
P1 O4 Co1 133.21(18) . .
Mo1 O10 Co3 166.82(17) . .
P1 O9 Co3 132.59(18) . .
P3 O15 Mo3 135.50(18) . .
Mo4 O18 Mo5 120.27(14) . .
P3 O16 Mo4 136.58(19) . .
Mo1 O13 Mo4 143.33(16) . .
Mo1 O13 Mo5 120.21(14) . .
Mo4 O13 Mo5 89.79(10) . .
Co2 O7 H7A 119.5 . .
Co2 O7 H7B 130.7 . .
H7A O7 H7B 102.8 . .
Mo2 O14 Mo5 89.37(10) . .
P3 O14 Mo5 131.72(18) . .
P3 O14 Mo2 129.78(18) . .
Co1 O25 H25A 110.3 . .
Co1 O25 H25B 109.8 . .
H25A O25 H25B 103.8 . .
Mo3 O2 Mo2 120.40(16) . .
P1 O8 Mo3 136.70(18) . .
Mo5 O17 Mo2 118.81(15) . .
Co3 O24 H24A 112.8 . .
Co3 O24 H24B 106.5 . .
H24A O24 H24B 104.1 . .
Mo3 O3 Co1 135.36(18) . .
Co2 O23 Co1 93.16(12) 2_666 2_666
P2 O23 Co2 133.84(18) . 2_666
P2 O23 Co1 132.88(18) . 2_666
Mo4 O21 Co2 136.75(17) . 2_666
C1 O6 Co1 123.3(3) . .
Mo1 O1 Mo3 141.84(16) . .
Mo1 O1 Mo2 120.23(15) . .
Mo3 O1 Mo2 89.27(10) . .
C1 O5 Co2 128.4(3) . .
C14 N1 Co3 122.2(3) . .
C18 N1 Co3 119.7(3) . .
C18 N1 C14 118.0(4) . .
C7 C6 P3 109.1(3) . .
C7 C6 C9 109.3(4) . .
C8 C6 P3 109.0(3) . .
C8 C6 C7 111.2(4) . .
C8 C6 C9 109.7(4) . .
C9 C6 P3 108.5(3) . .
C11 C10 P2 107.9(3) . .
C11 C10 C13 109.8(4) . .
C12 C10 P2 110.8(3) . .
C12 C10 C11 109.7(4) . .
C12 C10 C13 108.8(4) . .
C13 C10 P2 109.9(3) . .
N1 C14 H14 118.8 . .
N1 C14 C15 122.5(4) . .
C15 C14 H14 118.8 . .
C6 C7 H7C 109.5 . .
C6 C7 H7D 109.5 . .
C6 C7 H7E 109.5 . .
H7C C7 H7D 109.5 . .
H7C C7 H7E 109.5 . .
H7D C7 H7E 109.5 . .
C15 C16 H16 120.4 . .
C17 C16 H16 120.4 . .
C17 C16 C15 119.1(5) . .
C6 C8 H8A 109.5 . .
C6 C8 H8B 109.5 . .
C6 C8 H8C 109.5 . .
H8A C8 H8B 109.5 . .
H8A C8 H8C 109.5 . .
H8B C8 H8C 109.5 . .
N1 C18 H18 118.5 . .
N1 C18 C17 123.0(5) . .
C17 C18 H18 118.5 . .
C6 C9 H9A 109.5 . .
C6 C9 H9B 109.5 . .
C6 C9 H9C 109.5 . .
H9A C9 H9B 109.5 . .
H9A C9 H9C 109.5 . .
H9B C9 H9C 109.5 . .
C14 C15 C16 118.9(5) . .
C14 C15 H15 120.5 . .
C16 C15 H15 120.5 . .
C16 C17 C18 118.4(5) . .
C16 C17 H17 120.8 . .
C18 C17 H17 120.8 . .
C20 C19 P1 110.5(3) . .
C20 C19 C21 109.6(4) . .
C20 C19 C22 109.3(4) . .
C21 C19 P1 107.1(3) . .
C22 C19 P1 110.1(3) . .
C22 C19 C21 110.2(4) . .
H2A C2 H2B 107.8 . .
C1 C2 H2A 109.1 . .
C1 C2 H2B 109.1 . .
C3 C2 H2A 109.1 . .
C3 C2 H2B 109.1 . .
C3 C2 C1 112.5(4) . .
O6 C1 O5 129.3(5) . .
O6 C1 C2 115.0(4) . .
O5 C1 C2 115.7(4) . .
C10 C11 H11A 109.5 . .
C10 C11 H11B 109.5 . .
C10 C11 H11C 109.5 . .
H11A C11 H11B 109.5 . .
H11A C11 H11C 109.5 . .
H11B C11 H11C 109.5 . .
C4 C3 C2 120.4(4) . .
C5 C3 C2 120.5(4) . .
C5 C3 C4 119.1(4) . .
C19 C20 H20A 109.5 . .
C19 C20 H20B 109.5 . .
C19 C20 H20C 109.5 . .
H20A C20 H20B 109.5 . .
H20A C20 H20C 109.5 . .
H20B C20 H20C 109.5 . .
C3 C4 H4 119.3 . .
C3 C4 C5 121.3(4) . 2_776
C5 C4 H4 119.3 2_776 .
C19 C21 H21A 109.5 . .
C19 C21 H21B 109.5 . .
C19 C21 H21C 109.5 . .
H21A C21 H21B 109.5 . .
H21A C21 H21C 109.5 . .
H21B C21 H21C 109.5 . .
C10 C12 H12A 109.5 . .
C10 C12 H12B 109.5 . .
C10 C12 H12C 109.5 . .
H12A C12 H12B 109.5 . .
H12A C12 H12C 109.5 . .
H12B C12 H12C 109.5 . .
C10 C13 H13A 109.5 . .
C10 C13 H13B 109.5 . .
C10 C13 H13C 109.5 . .
H13A C13 H13B 109.5 . .
H13A C13 H13C 109.5 . .
H13B C13 H13C 109.5 . .
C3 C5 C4 119.6(4) . 2_776
C3 C5 H5 120.2 . .
C4 C5 H5 120.2 2_776 .
C19 C22 H22A 109.5 . .
C19 C22 H22B 109.5 . .
C19 C22 H22C 109.5 . .
H22A C22 H22B 109.5 . .
H22A C22 H22C 109.5 . .
H22B C22 H22C 109.5 . .
C27 N2 C23 110.7(3) . .
C27 N2 C31 106.6(3) . .
C27 N2 C35 110.2(4) . .
C31 N2 C23 111.3(4) . .
C35 N2 C23 106.7(4) . .
C35 N2 C31 111.3(3) . .
N2 C23 H23A 108.5 . .
N2 C23 H23B 108.5 . .
H23A C23 H23B 107.5 . .
C24 C23 N2 115.3(4) . .
C24 C23 H23A 108.5 . .
C24 C23 H23B 108.5 . .
C23 C24 H24C 109.7 . .
C23 C24 H24D 109.7 . .
C23 C24 C25 110.0(4) . .
H24C C24 H24D 108.2 . .
C25 C24 H24C 109.7 . .
C25 C24 H24D 109.7 . .
N2 C27 H27A 108.4 . .
N2 C27 H27B 108.4 . .
N2 C27 C28 115.7(4) . .
H27A C27 H27B 107.4 . .
C28 C27 H27A 108.4 . .
C28 C27 H27B 108.4 . .
H33A C33 H33B 107.9 . .
C34 C33 H33A 109.1 . .
C34 C33 H33B 109.1 . .
C34 C33 C32 112.3(4) . .
C32 C33 H33A 109.1 . .
C32 C33 H33B 109.1 . .
H37A C37 H37B 107.8 . .
C36 C37 H37A 109.0 . .
C36 C37 H37B 109.0 . .
C38 C37 H37A 109.0 . .
C38 C37 H37B 109.0 . .
C38 C37 C36 112.8(4) . .
C27 C28 H28A 109.4 . .
C27 C28 H28B 109.4 . .
C27 C28 C29 111.0(4) . .
H28A C28 H28B 108.0 . .
C29 C28 H28A 109.4 . .
C29 C28 H28B 109.4 . .
N2 C31 H31A 108.1 . .
N2 C31 H31B 108.1 . .
H31A C31 H31B 107.3 . .
C32 C31 N2 116.6(4) . .
C32 C31 H31A 108.1 . .
C32 C31 H31B 108.1 . .
C33 C34 H34A 109.5 . .
C33 C34 H34B 109.5 . .
C33 C34 H34C 109.5 . .
H34A C34 H34B 109.5 . .
H34A C34 H34C 109.5 . .
H34B C34 H34C 109.5 . .
N2 C35 H35A 108.2 . .
N2 C35 H35B 108.2 . .
H35A C35 H35B 107.3 . .
C36 C35 N2 116.4(4) . .
C36 C35 H35A 108.2 . .
C36 C35 H35B 108.2 . .
C33 C32 H32A 109.7 . .
C33 C32 H32B 109.7 . .
C31 C32 C33 109.6(4) . .
C31 C32 H32A 109.7 . .
C31 C32 H32B 109.7 . .
H32A C32 H32B 108.2 . .
C24 C25 H25C 109.2 . .
C24 C25 H25D 109.2 . .
H25C C25 H25D 107.9 . .
C26 C25 C24 112.2(5) . .
C26 C25 H25C 109.2 . .
C26 C25 H25D 109.2 . .
C28 C29 H29A 109.2 . .
C28 C29 H29B 109.2 . .
H29A C29 H29B 107.9 . .
C30 C29 C28 112.0(5) . .
C30 C29 H29A 109.2 . .
C30 C29 H29B 109.2 . .
C29 C30 H30A 109.5 . .
C29 C30 H30B 109.5 . .
C29 C30 H30C 109.5 . .
H30A C30 H30B 109.5 . .
H30A C30 H30C 109.5 . .
H30B C30 H30C 109.5 . .
C37 C36 H36A 109.6 . .
C37 C36 H36B 109.6 . .
C35 C36 C37 110.5(4) . .
C35 C36 H36A 109.6 . .
C35 C36 H36B 109.6 . .
H36A C36 H36B 108.1 . .
C37 C38 H38A 109.5 . .
C37 C38 H38B 109.5 . .
C37 C38 H38C 109.5 . .
H38A C38 H38B 109.5 . .
H38A C38 H38C 109.5 . .
H38B C38 H38C 109.5 . .
C25 C26 H26A 109.5 . .
C25 C26 H26B 109.5 . .
C25 C26 H26C 109.5 . .
H26A C26 H26B 109.5 . .
H26A C26 H26C 109.5 . .
H26B C26 H26C 109.5 . .
N1_1 C1_1 C2_1 178.9(8) . .
C1_1 C2_1 H2A_1 109.5 . .
C1_1 C2_1 H2B_1 109.5 . .
C1_1 C2_1 H2C_1 109.5 . .
H2A_1 C2_1 H2B_1 109.5 . .
H2A_1 C2_1 H2C_1 109.5 . .
H2B_1 C2_1 H2C_1 109.5 . .
N1_2 C1_2 C2_2 179.6(8) . .
C1_2 C2_2 H2A_2 109.5 . .
C1_2 C2_2 H2B_2 109.5 . .
C1_2 C2_2 H2C_2 109.5 . .
H2A_2 C2_2 H2B_2 109.5 . .
H2A_2 C2_2 H2C_2 109.5 . .
H2B_2 C2_2 H2C_2 109.5 . .
N1_3 C1_3 C2_3 176.9(8) . .
C1_3 C2_3 H2A_3 109.5 . .
C1_3 C2_3 H2B_3 109.5 . .
C1_3 C2_3 H2C_3 109.5 . .
H2A_3 C2_3 H2B_3 109.5 . .
H2A_3 C2_3 H2C_3 109.5 . .
H2B_3 C2_3 H2C_3 109.5 . .
N1_4 C1_4 C2_4 175.5(11) . 2_776
C1_4 C2_4 H2A_4 109.5 2_776 .
C1_4 C2_4 H2B_4 109.5 2_776 .
C1_4 C2_4 H2C_4 109.5 2_776 .
H2A_4 C2_4 H2B_4 109.5 . .
H2A_4 C2_4 H2C_4 109.5 . .
H2B_4 C2_4 H2C_4 109.5 . .

loop_
_geom_bond_atom_site_label_1
_geom_bond_atom_site_label_2
_geom_bond_distance
_geom_bond_site_symmetry_2
Mo1 O29 1.732(3) .
Mo1 O10 1.720(3) .
Mo1 O13 1.812(3) .
Mo1 O1 1.802(3) .
Mo4 O12 2.032(3) .
Mo4 O18 1.879(3) .
Mo4 O16 2.106(3) .
Mo4 O13 2.315(3) .
Mo4 O21 1.750(3) .
Mo4 O22 1.691(3) .
Mo3 O15 2.091(3) .
Mo3 O2 1.865(3) .
Mo3 O8 2.031(3) .
Mo3 O3 1.755(3) .
Mo3 O1 2.300(3) .
Mo3 O26 1.700(3) .
Mo5 O18 1.926(3) .
Mo5 O13 2.360(3) .
Mo5 O14 2.345(3) .
Mo5 O17 1.905(3) .
Mo5 O19 1.693(3) .
Mo5 O20 1.720(3) .
Mo2 O14 2.339(3) .
Mo2 O2 1.934(3) .
Mo2 O17 1.921(3) .
Mo2 O27 1.690(3) .
Mo2 O1 2.391(3) .
Mo2 O28 1.718(3) .
Co3 O29 2.080(3) 2_666
Co3 O11 2.059(3) .
Co3 O10 2.181(3) .
Co3 O9 2.057(3) .
Co3 O24 2.144(3) .
Co3 N1 2.117(4) .
Co2 O4 2.183(3) .
Co2 O7 1.976(3) .
Co2 O23 1.991(3) 2_666
Co2 O21 2.041(3) 2_666
Co2 O5 1.984(3) .
Co1 O4 1.996(3) .
Co1 O25 1.984(3) .
Co1 O3 2.053(3) .
Co1 O23 2.195(3) 2_666
Co1 O6 2.046(4) .
P1 O4 1.542(3) .
P1 O9 1.513(3) .
P1 O8 1.548(3) .
P1 C19 1.815(5) .
P2 O12 1.555(3) .
P2 O11 1.511(3) .
P2 O23 1.540(3) .
P2 C10 1.826(4) .
P3 O15 1.534(3) .
P3 O16 1.529(3) .
P3 O14 1.556(3) .
P3 C6 1.819(5) .
O29 Co3 2.080(3) 2_666
O7 H7A 0.8822 .
O7 H7B 0.8801 .
O25 H25A 0.8809 .
O25 H25B 0.8806 .
O24 H24A 0.8736 .
O24 H24B 0.8768 .
O23 Co2 1.991(3) 2_666
O23 Co1 2.195(3) 2_666
O21 Co2 2.041(3) 2_666
O6 C1 1.250(5) .
O5 C1 1.276(6) .
N1 C14 1.336(6) .
N1 C18 1.336(5) .
C6 C7 1.534(7) .
C6 C8 1.516(7) .
C6 C9 1.545(7) .
C10 C11 1.544(7) .
C10 C12 1.532(7) .
C10 C13 1.546(6) .
C14 H14 0.9500 .
C14 C15 1.381(7) .
C7 H7C 0.9800 .
C7 H7D 0.9800 .
C7 H7E 0.9800 .
C16 H16 0.9500 .
C16 C15 1.385(7) .
C16 C17 1.371(8) .
C8 H8A 0.9800 .
C8 H8B 0.9800 .
C8 H8C 0.9800 .
C18 H18 0.9500 .
C18 C17 1.390(7) .
C9 H9A 0.9800 .
C9 H9B 0.9800 .
C9 H9C 0.9800 .
C15 H15 0.9500 .
C17 H17 0.9500 .
C19 C20 1.533(7) .
C19 C21 1.544(6) .
C19 C22 1.533(7) .
C2 H2A 0.9900 .
C2 H2B 0.9900 .
C2 C1 1.519(7) .
C2 C3 1.519(6) .
C11 H11A 0.9800 .
C11 H11B 0.9800 .
C11 H11C 0.9800 .
C3 C4 1.392(7) .
C3 C5 1.390(7) .
C20 H20A 0.9800 .
C20 H20B 0.9800 .
C20 H20C 0.9800 .
C4 H4 0.9500 .
C4 C5 1.401(6) 2_776
C21 H21A 0.9800 .
C21 H21B 0.9800 .
C21 H21C 0.9800 .
C12 H12A 0.9800 .
C12 H12B 0.9800 .
C12 H12C 0.9800 .
C13 H13A 0.9800 .
C13 H13B 0.9800 .
C13 H13C 0.9800 .
C5 C4 1.401(6) 2_776
C5 H5 0.9500 .
C22 H22A 0.9800 .
C22 H22B 0.9800 .
C22 H22C 0.9800 .
N2 C23 1.534(6) .
N2 C27 1.518(6) .
N2 C31 1.521(6) .
N2 C35 1.520(6) .
C23 H23A 0.9900 .
C23 H23B 0.9900 .
C23 C24 1.511(6) .
C24 H24C 0.9900 .
C24 H24D 0.9900 .
C24 C25 1.522(7) .
C27 H27A 0.9900 .
C27 H27B 0.9900 .
C27 C28 1.521(7) .
C33 H33A 0.9900 .
C33 H33B 0.9900 .
C33 C34 1.509(7) .
C33 C32 1.529(7) .
C37 H37A 0.9900 .
C37 H37B 0.9900 .
C37 C36 1.535(7) .
C37 C38 1.525(7) .
C28 H28A 0.9900 .
C28 H28B 0.9900 .
C28 C29 1.534(7) .
C31 H31A 0.9900 .
C31 H31B 0.9900 .
C31 C32 1.513(7) .
C34 H34A 0.9800 .
C34 H34B 0.9800 .
C34 H34C 0.9800 .
C35 H35A 0.9900 .
C35 H35B 0.9900 .
C35 C36 1.505(7) .
C32 H32A 0.9900 .
C32 H32B 0.9900 .
C25 H25C 0.9900 .
C25 H25D 0.9900 .
C25 C26 1.514(8) .
C29 H29A 0.9900 .
C29 H29B 0.9900 .
C29 C30 1.507(7) .
C30 H30A 0.9800 .
C30 H30B 0.9800 .
C30 H30C 0.9800 .
C36 H36A 0.9900 .
C36 H36B 0.9900 .
C38 H38A 0.9800 .
C38 H38B 0.9800 .
C38 H38C 0.9800 .
C26 H26A 0.9800 .
C26 H26B 0.9800 .
C26 H26C 0.9800 .
N1_1 C1_1 1.133(6) .
C1_1 C2_1 1.445(7) .
C2_1 H2A_1 0.9800 .
C2_1 H2B_1 0.9800 .
C2_1 H2C_1 0.9800 .
N1_2 C1_2 1.146(6) .
C1_2 C2_2 1.440(7) .
C2_2 H2A_2 0.9800 .
C2_2 H2B_2 0.9800 .
C2_2 H2C_2 0.9800 .
N1_3 C1_3 1.161(7) .
C1_3 C2_3 1.435(7) .
C2_3 H2A_3 0.9800 .
C2_3 H2B_3 0.9800 .
C2_3 H2C_3 0.9800 .
N1_4 C1_4 1.167(8) .
C1_4 C2_4 1.298(13) 2_776
C2_4 C1_4 1.298(13) 2_776
C2_4 H2A_4 0.9800 .
C2_4 H2B_4 0.9800 .
C2_4 H2C_4 0.9800 .

loop_
_geom_torsion_atom_site_label_1
_geom_torsion_atom_site_label_2
_geom_torsion_atom_site_label_3
_geom_torsion_atom_site_label_4
_geom_torsion
_geom_torsion_site_symmetry_4
Co3 N1 C14 C15 174.7(4) .
Co3 N1 C18 C17 -175.8(4) .
Co2 O5 C1 O6 6.6(7) .
Co2 O5 C1 C2 -173.6(3) .
Co1 O6 C1 O5 5.7(7) .
Co1 O6 C1 C2 -174.1(3) .
O29 Mo1 O10 Co3 179.1(8) .
O29 Mo1 O13 Mo4 144.3(3) .
O29 Mo1 O13 Mo5 -74.90(19) .
O29 Mo1 O1 Mo3 -146.3(2) .
O29 Mo1 O1 Mo2 77.82(17) .
O12 Mo4 O18 Mo5 35.1(4) .
O12 Mo4 O21 Co2 -40.1(2) 2_666
O12 P2 O11 Co3 -25.7(3) .
O12 P2 O23 Co2 -15.1(3) 2_666
O12 P2 O23 Co1 159.8(2) 2_666
O12 P2 C10 C11 -50.2(4) .
O12 P2 C10 C12 69.9(4) .
O12 P2 C10 C13 -169.8(4) .
O11 P2 O12 Mo4 159.8(2) .
O11 P2 O23 Co2 -136.5(2) 2_666
O11 P2 O23 Co1 38.4(3) 2_666
O11 P2 C10 C11 69.1(4) .
O11 P2 C10 C12 -170.9(3) .
O11 P2 C10 C13 -50.6(4) .
O4 P1 O9 Co3 -105.6(2) .
O4 P1 O8 Mo3 -38.3(3) .
O4 P1 C19 C20 -74.3(4) .
O4 P1 C19 C21 166.4(3) .
O4 P1 C19 C22 46.5(4) .
O10 Mo1 O29 Co3 -0.7(4) 2_666
O10 Mo1 O13 Mo4 24.9(3) .
O10 Mo1 O13 Mo5 165.69(15) .
O10 Mo1 O1 Mo3 -27.1(3) .
O10 Mo1 O1 Mo2 -162.97(14) .
O9 P1 O4 Co2 -34.5(3) .
O9 P1 O4 Co1 129.9(3) .
O9 P1 O8 Mo3 -160.6(2) .
O9 P1 C19 C20 46.8(4) .
O9 P1 C19 C21 -72.5(4) .
O9 P1 C19 C22 167.6(3) .
O15 Mo3 O2 Mo2 -81.70(18) .
O15 Mo3 O3 Co1 -12.3(5) .
O15 P3 O16 Mo4 -124.8(2) .
O15 P3 O14 Mo5 124.1(2) .
O15 P3 O14 Mo2 -12.2(3) .
O15 P3 C6 C7 -176.1(3) .
O15 P3 C6 C8 -54.5(4) .
O15 P3 C6 C9 64.9(4) .
O18 Mo4 O21 Co2 117.8(2) 2_666
O16 Mo4 O18 Mo5 84.71(18) .
O16 Mo4 O21 Co2 15.6(6) 2_666
O16 P3 O15 Mo3 141.4(2) .
O16 P3 O14 Mo5 1.9(3) .
O16 P3 O14 Mo2 -134.4(2) .
O16 P3 C6 C7 -58.8(4) .
O16 P3 C6 C8 62.8(4) .
O16 P3 C6 C9 -177.8(3) .
O13 Mo1 O29 Co3 -119.7(3) 2_666
O13 Mo1 O10 Co3 -61.1(8) .
O13 Mo1 O1 Mo3 92.6(3) .
O13 Mo1 O1 Mo2 -43.28(19) .
O13 Mo4 O18 Mo5 5.27(16) .
O13 Mo4 O21 Co2 43.2(2) 2_666
O14 P3 O15 Mo3 18.0(3) .
O14 P3 O16 Mo4 -0.8(3) .
O14 P3 C6 C7 62.4(4) .
O14 P3 C6 C8 -176.0(3) .
O14 P3 C6 C9 -56.6(4) .
O2 Mo3 O3 Co1 -117.0(2) .
O8 Mo3 O2 Mo2 -34.9(4) .
O8 Mo3 O3 Co1 40.7(2) .
O8 P1 O4 Co2 -156.4(2) .
O8 P1 O4 Co1 8.0(3) .
O8 P1 O9 Co3 17.0(3) .
O8 P1 C19 C20 165.2(3) .
O8 P1 C19 C21 45.9(4) .
O8 P1 C19 C22 -74.0(3) .
O3 Mo3 O2 Mo2 77.3(2) .
O23 P2 O12 Mo4 38.1(3) .
O23 P2 O11 Co3 96.3(3) .
O23 P2 C10 C11 -170.0(3) .
O23 P2 C10 C12 -50.0(4) .
O23 P2 C10 C13 70.3(4) .
O21 Mo4 O18 Mo5 -77.0(2) .
O22 Mo4 O18 Mo5 178.24(19) .
O22 Mo4 O21 Co2 -140.3(2) 2_666
O1 Mo1 O29 Co3 118.4(3) 2_666
O1 Mo1 O10 Co3 60.1(8) .
O1 Mo1 O13 Mo4 -95.2(3) .
O1 Mo1 O13 Mo5 45.64(19) .
O1 Mo3 O2 Mo2 -4.72(15) .
O1 Mo3 O3 Co1 -41.5(2) .
O26 Mo3 O2 Mo2 -176.77(18) .
O26 Mo3 O3 Co1 140.2(2) .
N1 C14 C15 C16 1.5(8) .
N1 C18 C17 C16 0.5(8) .
C6 P3 O15 Mo3 -101.6(3) .
C6 P3 O16 Mo4 119.2(3) .
C6 P3 O14 Mo5 -117.6(2) .
C6 P3 O14 Mo2 106.1(2) .
C10 P2 O12 Mo4 -80.6(3) .
C10 P2 O11 Co3 -143.5(2) .
C10 P2 O23 Co2 102.7(3) 2_666
C10 P2 O23 Co1 -82.5(3) 2_666
C14 N1 C18 C17 0.2(8) .
C18 N1 C14 C15 -1.1(8) .
C15 C16 C17 C18 -0.1(8) .
C17 C16 C15 C14 -0.8(8) .
C19 P1 O4 Co2 85.7(3) .
C19 P1 O4 Co1 -110.0(3) .
C19 P1 O9 Co3 133.5(2) .
C19 P1 O8 Mo3 81.5(3) .
C2 C3 C4 C5 -178.9(5) 2_776
C2 C3 C5 C4 178.9(5) 2_776
C1 C2 C3 C4 85.0(6) .
C1 C2 C3 C5 -95.3(6) .
C3 C2 C1 O6 -97.1(5) .
C3 C2 C1 O5 83.1(5) .
C4 C3 C5 C4 -1.3(9) 2_776
C5 C3 C4 C5 1.4(9) 2_776
N2 C23 C24 C25 179.6(4) .
N2 C27 C28 C29 -174.5(4) .
N2 C31 C32 C33 172.1(4) .
N2 C35 C36 C37 179.0(4) .
C23 N2 C27 C28 -56.9(5) .
C23 N2 C31 C32 59.4(5) .
C23 N2 C35 C36 177.8(4) .
C23 C24 C25 C26 179.6(5) .
C27 N2 C23 C24 -55.9(5) .
C27 N2 C31 C32 -179.7(4) .
C27 N2 C35 C36 57.5(5) .
C27 C28 C29 C30 180.0(5) .
C31 N2 C23 C24 62.5(5) .
C31 N2 C27 C28 -178.1(4) .
C31 N2 C35 C36 -60.6(5) .
C34 C33 C32 C31 -179.8(5) .
C35 N2 C23 C24 -175.8(4) .
C35 N2 C27 C28 60.9(5) .
C35 N2 C31 C32 -59.5(6) .
C38 C37 C36 C35 -179.6(4) .
